data_1560881
loop_
_publ_author_name
'Cramer, Alisha J.'
'Cole, Jacqueline M.'

_publ_section_title
;
 Host-guest prospects of neodymium and gadolinium ultraphosphate
 frameworks for nuclear waste storage: Multi-temperature topological
 analysis of nanoporous cages in RP5O14
;
_journal_name_full 'Journal of Solid State Chemistry'
_journal_page_first 250
_journal_page_last 257
_journal_paper_doi 10.1016/j.jssc.2018.07.020
_journal_volume 266
_journal_year 2018
_chemical_formula_sum 'Gd O14 P5'
_chemical_formula_weight 536.10
_space_group_IT_number 14
_space_group_name_Hall '-P 2ybc'
_space_group_name_H-M_alt 'P 1 21/c 1'
_symmetry_cell_setting monoclinic
_symmetry_space_group_name_H-M 'P 1 21/c 1'
_atom_sites_solution_hydrogens none
_atom_sites_solution_primary direct
_atom_sites_solution_secondary difmap
_audit_creation_method SHELXL-97
_cell_angle_alpha 90.00
_cell_angle_beta 90.00(3)
_cell_angle_gamma 90.00
_cell_formula_units_Z 4
_cell_length_a 8.7410(17)
_cell_length_b 8.9380(18)
_cell_length_c 12.991(3)
_cell_measurement_reflns_used 512
_cell_measurement_temperature 360(2)
_cell_measurement_theta_max 28.28
_cell_measurement_theta_min 2.0
_cell_volume 1014.9(4)
_computing_cell_refinement
;
Rigaku CrystalClear-SM Expert 2.0
;
_computing_data_collection 'Rigaku CrystalClear-SM Expert 2.0'
_computing_data_reduction
;
Rigaku CrystalClear-SM Expert 2.0
;
_computing_molecular_graphics
;
SHELXTL-PLUS (Sheldrick, 1995)
;
_computing_publication_material 'SHELXL-97 (Sheldrick, 1997)'
_computing_structure_refinement 'SHELXL-97 (Sheldrick, 1997)'
_computing_structure_solution 'SHELXS-97 (Sheldrick, 1990)'
_diffrn_ambient_temperature 360(2)
_diffrn_measured_fraction_theta_full 0.794
_diffrn_measured_fraction_theta_max 0.794
_diffrn_measurement_device_type 'Rigaku Saturn 724+ CCD'
_diffrn_measurement_method '\w scans'
_diffrn_radiation_monochromator graphite
_diffrn_radiation_source 'fine-focus sealed tube'
_diffrn_radiation_type MoK\a
_diffrn_radiation_wavelength 0.71073
_diffrn_reflns_av_R_equivalents 0.0441
_diffrn_reflns_av_sigmaI/netI 0.0271
_diffrn_reflns_limit_h_max 9
_diffrn_reflns_limit_h_min -11
_diffrn_reflns_limit_k_max 12
_diffrn_reflns_limit_k_min -9
_diffrn_reflns_limit_l_max 13
_diffrn_reflns_limit_l_min -17
_diffrn_reflns_number 3886
_diffrn_reflns_theta_full 30.54
_diffrn_reflns_theta_max 30.54
_diffrn_reflns_theta_min 1.57
_diffrn_standards_decay_% 0
_diffrn_standards_interval_count 0
_diffrn_standards_interval_time 0
_diffrn_standards_number 0
_exptl_absorpt_coefficient_mu 7.411
_exptl_absorpt_correction_T_max 0.105
_exptl_absorpt_correction_T_min 0.069
_exptl_absorpt_correction_type empirical
_exptl_absorpt_process_details
;
T. Higashi, ABSCOR, empirical absorption correction
;
_exptl_crystal_colour colourless
_exptl_crystal_density_diffrn 3.508
_exptl_crystal_density_method 'not measured'
_exptl_crystal_description block
_exptl_crystal_F_000 1004
_exptl_crystal_size_max 0.4
_exptl_crystal_size_mid 0.4
_exptl_crystal_size_min 0.3
_refine_diff_density_max 1.429
_refine_diff_density_min -1.433
_refine_diff_density_rms 0.323
_refine_ls_extinction_coef 0.0156(14)
_refine_ls_extinction_expression Fc^*^=kFc[1+0.001xFc^2^\l^3^/sin(2\q)]^-1/4^
_refine_ls_extinction_method SHELXL
_refine_ls_goodness_of_fit_ref 1.114
_refine_ls_hydrogen_treatment none
_refine_ls_matrix_type full
_refine_ls_number_parameters 183
_refine_ls_number_reflns 2475
_refine_ls_number_restraints 0
_refine_ls_restrained_S_all 1.114
_refine_ls_R_factor_all 0.0465
_refine_ls_R_factor_gt 0.0459
_refine_ls_shift/su_max 0.001
_refine_ls_shift/su_mean 0.000
_refine_ls_structure_factor_coef Fsqd
_refine_ls_weighting_details 'calc w=1/[\s^2^(Fo^2^)+(0.0954P)^2^+1.8812P] where P=(Fo^2^+2Fc^2^)/3'
_refine_ls_weighting_scheme calc
_refine_ls_wR_factor_gt 0.1295
_refine_ls_wR_factor_ref 0.1304
_reflns_number_gt 2404
_reflns_number_total 2475
_reflns_threshold_expression >2sigma(I)
_cod_data_source_file 2gd360d-2b.cif
_cod_data_source_block 2gd360d-2b
_cod_original_cell_volume 1014.9(3)
_cod_original_sg_symbol_H-M P2(1)/c
_cod_database_code 1560881

loop_
_symmetry_equiv_pos_as_xyz
'x, y, z'
'-x, y+1/2, -z+1/2'
'-x, -y, -z'
'x, -y-1/2, z-1/2'

loop_
_atom_site_label
_atom_site_type_symbol
_atom_site_fract_x
_atom_site_fract_y
_atom_site_fract_z
_atom_site_U_iso_or_equiv
_atom_site_adp_type
_atom_site_occupancy
_atom_site_symmetry_multiplicity
_atom_site_calc_flag
_atom_site_refinement_flags
_atom_site_disorder_assembly
_atom_site_disorder_group
Gd1 Gd 0.22282(3) 0.19014(3) 0.50099(2) 0.00923(17) Uani 1 1 d . . .
P1 P -0.27066(19) 0.44934(15) 0.66444(11) 0.0095(3) Uani 1 1 d . . .
P2 P -0.25659(17) 0.45282(16) 0.33492(11) 0.0100(3) Uani 1 1 d . . .
P3 P -0.18519(16) 0.24494(14) 0.50003(11) 0.0095(3) Uani 1 1 d . . .
P4 P 0.00608(18) 0.50400(17) 0.20225(10) 0.0105(3) Uani 1 1 d . . .
P5 P 0.49482(18) 0.00237(16) 0.32763(10) 0.0096(3) Uani 1 1 d . . .
O1 O -0.2920(7) 0.3134(5) 0.5898(4) 0.0164(10) Uani 1 1 d . . .
O2 O -0.2787(7) 0.3093(4) 0.4025(4) 0.0157(10) Uani 1 1 d . . .
O3 O -0.0305(5) 0.3125(4) 0.5038(4) 0.0157(8) Uani 1 1 d . . .
O4 O 0.4203(5) 0.1227(5) 0.3865(3) 0.0159(8) Uani 1 1 d . . .
O5 O 0.4173(5) 0.1162(5) 0.6203(4) 0.0177(9) Uani 1 1 d . . .
O6 O 0.2686(6) 0.4051(5) 0.3852(4) 0.0209(9) Uani 1 1 d . . .
O7 O -0.0947(5) 0.4231(5) 0.2882(4) 0.0192(9) Uani 1 1 d . . .
O8 O 0.0860(6) 0.1181(5) 0.3516(4) 0.0201(9) Uani 1 1 d . . .
O9 O -0.1239(5) 0.4049(5) 0.7258(4) 0.0190(9) Uani 1 1 d . . .
O10 O 0.2771(6) 0.4052(5) 0.6106(4) 0.0210(9) Uani 1 1 d . . .
O11 O -0.4044(6) 0.4163(5) 0.7403(4) 0.0180(9) Uani 1 1 d . . .
O12 O 0.0869(6) 0.1159(5) 0.6486(3) 0.0191(9) Uani 1 1 d . . .
O13 O -0.3710(6) 0.4192(5) 0.2447(4) 0.0176(9) Uani 1 1 d . . .
O14 O -0.2095(6) 0.0815(6) 0.5007(3) 0.0214(10) Uani 1 1 d . . .

loop_
_atom_site_aniso_label
_atom_site_aniso_U_11
_atom_site_aniso_U_22
_atom_site_aniso_U_33
_atom_site_aniso_U_23
_atom_site_aniso_U_13
_atom_site_aniso_U_12
Gd1 0.0092(2) 0.0083(2) 0.0102(2) -0.00017(7) 0.00028(14) 0.00014(7)
P1 0.0091(6) 0.0085(6) 0.0107(6) -0.0006(4) 0.0011(5) 0.0008(5)
P2 0.0094(7) 0.0093(6) 0.0113(6) 0.0004(5) -0.0006(5) -0.0009(5)
P3 0.0107(6) 0.0070(6) 0.0108(5) -0.0007(4) 0.0001(5) 0.0009(5)
P4 0.0084(6) 0.0132(5) 0.0097(6) -0.0001(5) 0.0000(5) -0.0007(5)
P5 0.0076(6) 0.0111(5) 0.0101(6) -0.0010(5) 0.0002(5) -0.0003(4)
O1 0.012(2) 0.023(2) 0.015(2) -0.0051(14) 0.0038(19) -0.0015(15)
O2 0.014(2) 0.016(2) 0.016(2) 0.0050(14) 0.0005(19) -0.0049(14)
O3 0.009(2) 0.0174(19) 0.020(2) -0.0015(14) -0.001(2) 0.0015(12)
O4 0.014(2) 0.0163(19) 0.0170(19) -0.0037(15) 0.0083(16) 0.0033(16)
O5 0.010(2) 0.018(2) 0.026(2) 0.0025(17) -0.0053(17) 0.0021(16)
O6 0.025(2) 0.0137(19) 0.025(2) 0.0081(17) 0.003(2) 0.0017(18)
O7 0.010(2) 0.024(2) 0.023(2) 0.0101(17) 0.0092(16) 0.0045(16)
O8 0.018(2) 0.023(2) 0.019(2) -0.0048(17) -0.0021(17) -0.0039(18)
O9 0.014(2) 0.0131(18) 0.030(2) -0.0027(17) -0.0087(18) 0.0008(16)
O10 0.027(2) 0.0126(18) 0.024(2) -0.0075(17) -0.0023(19) -0.0002(19)
O11 0.018(2) 0.0158(19) 0.020(2) -0.0015(16) 0.0121(17) -0.0015(16)
O12 0.021(2) 0.020(2) 0.017(2) 0.0041(16) 0.0082(17) -0.0041(18)
O13 0.019(2) 0.0134(18) 0.020(2) -0.0013(15) -0.0073(17) 0.0011(16)
O14 0.030(3) 0.0081(18) 0.026(2) -0.0005(14) 0.006(2) -0.0005(16)

loop_
_atom_type_symbol
_atom_type_description
_atom_type_scat_dispersion_real
_atom_type_scat_dispersion_imag
_atom_type_scat_source
O O 0.0106 0.0060 'International Tables Vol C Tables 4.2.6.8 and 6.1.1.4'
P P 0.1023 0.0942 'International Tables Vol C Tables 4.2.6.8 and 6.1.1.4'
Gd Gd -0.1653 3.9035 'International Tables Vol C Tables 4.2.6.8 and 6.1.1.4'

loop_
_geom_angle_atom_site_label_1
_geom_angle_atom_site_label_2
_geom_angle_atom_site_label_3
_geom_angle
_geom_angle_site_symmetry_1
_geom_angle_site_symmetry_3
O12 Gd1 O4 144.33(17) . .
O12 Gd1 O8 109.67(16) . .
O4 Gd1 O8 77.46(17) . .
O12 Gd1 O5 75.69(17) . .
O4 Gd1 O5 79.50(15) . .
O8 Gd1 O5 144.49(18) . .
O12 Gd1 O14 72.61(15) . 3_556
O4 Gd1 O14 76.92(15) . 3_556
O8 Gd1 O14 72.38(16) . 3_556
O5 Gd1 O14 76.34(16) . 3_556
O12 Gd1 O10 81.07(17) . .
O4 Gd1 O10 115.32(17) . .
O8 Gd1 O10 142.25(17) . .
O5 Gd1 O10 72.63(17) . .
O14 Gd1 O10 143.31(16) 3_556 .
O12 Gd1 O3 70.12(17) . .
O4 Gd1 O3 141.18(16) . .
O8 Gd1 O3 71.33(16) . .
O5 Gd1 O3 138.55(17) . .
O14 Gd1 O3 113.55(15) 3_556 .
O10 Gd1 O3 79.44(16) . .
O12 Gd1 O6 142.87(17) . .
O4 Gd1 O6 72.32(16) . .
O8 Gd1 O6 78.12(17) . .
O5 Gd1 O6 119.57(17) . .
O14 Gd1 O6 141.11(16) 3_556 .
O10 Gd1 O6 73.22(19) . .
O3 Gd1 O6 79.06(16) . .
O6 P1 O11 117.4(3) 3_566 .
O6 P1 O9 116.4(3) 3_566 .
O11 P1 O9 104.2(3) . .
O6 P1 O1 114.9(3) 3_566 .
O11 P1 O1 98.9(3) . .
O9 P1 O1 102.5(3) . .
O10 P2 O7 116.5(3) 3_566 .
O10 P2 O2 115.1(3) 3_566 .
O7 P2 O2 101.0(3) . .
O10 P2 O13 116.7(3) 3_566 .
O7 P2 O13 104.7(3) . .
O2 P2 O13 100.5(3) . .
O14 P3 O3 122.3(3) . .
O14 P3 O2 106.5(2) . .
O3 P3 O2 110.1(3) . .
O14 P3 O1 106.7(2) . .
O3 P3 O1 110.5(3) . .
O2 P3 O1 98.0(3) . .
O12 P4 O8 123.0(3) 4_565 2
O12 P4 O7 105.6(3) 4_565 .
O8 P4 O7 110.1(3) 2 .
O12 P4 O9 109.8(3) 4_565 3_566
O8 P4 O9 105.9(3) 2 3_566
O7 P4 O9 100.1(3) . 3_566
O4 P5 O5 121.2(3) . 3_656
O4 P5 O11 106.2(2) . 4_665
O5 P5 O11 111.3(3) 3_656 4_665
O4 P5 O13 110.0(3) . 2_545
O5 P5 O13 106.6(3) 3_656 2_545
O11 P5 O13 99.5(3) 4_665 2_545
P1 O1 P3 132.3(4) . .
P2 O2 P3 132.0(4) . .
P3 O3 Gd1 129.6(2) . .
P5 O4 Gd1 147.0(3) . .
P5 O5 Gd1 150.0(3) 3_656 .
P1 O6 Gd1 165.5(3) 3_566 .
P2 O7 P4 134.0(3) . .
P4 O8 Gd1 148.4(3) 2_545 .
P1 O9 P4 133.8(3) . 3_566
P2 O10 Gd1 160.3(3) 3_566 .
P1 O11 P5 140.5(3) . 4_466
P4 O12 Gd1 147.2(3) 4_566 .
P2 O13 P5 140.6(3) . 2
P3 O14 Gd1 174.4(3) . 3_556

loop_
_geom_bond_atom_site_label_1
_geom_bond_atom_site_label_2
_geom_bond_distance
_geom_bond_site_symmetry_2
Gd1 O12 2.352(4) .
Gd1 O4 2.357(4) .
Gd1 O8 2.369(5) .
Gd1 O5 2.394(4) .
Gd1 O14 2.431(5) 3_556
Gd1 O10 2.438(5) .
Gd1 O3 2.470(4) .
Gd1 O6 2.473(5) .
P1 O6 1.452(5) 3_566
P1 O11 1.557(5) .
P1 O9 1.562(5) .
P1 O1 1.566(5) .
P2 O10 1.465(5) 3_566
P2 O7 1.563(5) .
P2 O2 1.566(4) .
P2 O13 1.570(5) .
P3 O14 1.476(5) .
P3 O3 1.482(5) .
P3 O2 1.614(6) .
P3 O1 1.615(5) .
P4 O12 1.460(4) 4_565
P4 O8 1.476(5) 2
P4 O7 1.595(5) .
P4 O9 1.612(5) 3_566
P5 O4 1.471(4) .
P5 O5 1.473(5) 3_656
P5 O11 1.610(5) 4_665
P5 O13 1.614(5) 2_545
O5 P5 1.473(5) 3_656
O6 P1 1.452(5) 3_566
O8 P4 1.476(5) 2_545
O9 P4 1.612(5) 3_566
O10 P2 1.465(5) 3_566
O11 P5 1.610(5) 4_466
O12 P4 1.460(4) 4_566
O13 P5 1.614(5) 2
O14 Gd1 2.431(5) 3_556

_cod_database_fobs_code 1560881
